data_4347538
loop_
_publ_author_name
'Pal, Nabhendu'
'Majumdar, Amit'

_publ_section_title
;
 Controlling the Reactivity of Bifunctional Ligands: Carboxylate-Bridged
 Nonheme Diiron(II) Complexes Bearing Free Thiol Groups.
;
_journal_issue 6
_journal_name_full 'Inorganic chemistry'
_journal_page_first 3181
_journal_page_last 3191
_journal_paper_doi 10.1021/acs.inorgchem.6b00316
_journal_volume 55
_journal_year 2016
_chemical_formula_moiety 'C50 H54 Fe2 N10 O3 S, 2(B F4)'
_chemical_formula_sum 'C50 H54 B2 F8 Fe2 N10 O3 S'
_chemical_formula_weight 1160.41
_space_group_crystal_system monoclinic
_space_group_IT_number 15
_space_group_name_Hall '-C 2yc'
_space_group_name_H-M_alt 'C 1 2/c 1'
_atom_sites_solution_hydrogens mixed
_audit_creation_date 2015-09-14
_audit_creation_method
;
Olex2 1.2
(compiled 2014.08.28 svn.r2986 for OlexSys, GUI svn.r4874)
;
_cell_angle_alpha 90
_cell_angle_beta 111.377(3)
_cell_angle_gamma 90
_cell_formula_units_Z 8
_cell_length_a 28.622(4)
_cell_length_b 15.157(2)
_cell_length_c 29.712(4)
_cell_measurement_reflns_used 2762
_cell_measurement_temperature 150(2)
_cell_measurement_theta_max 17.49
_cell_measurement_theta_min 2.32
_cell_volume 12003(3)
_computing_cell_refinement 'SAINT v8.34A (Bruker, 2013)'
_computing_data_collection 'APEX2 v2014.7-1 (Bruker-Axs,2014)'
_computing_data_reduction 'SAINT v8.34A (Bruker, 2013)'
_computing_molecular_graphics 'Olex2 (Dolomanov et al., 2009)'
_computing_publication_material 'Olex2 (Dolomanov et al., 2009)'
_computing_structure_refinement 'SHELXL-97 (Sheldrick, 2008)'
_computing_structure_solution 'SHELXS-97 (Sheldrick, 2008)'
_diffrn_ambient_temperature 150(2)
_diffrn_measured_fraction_theta_full 0.953
_diffrn_measured_fraction_theta_max 0.912
_diffrn_measurement_device_type 'Bruker APEX-II CCD'
_diffrn_measurement_method 'phi and omega scan'
_diffrn_radiation_monochromator graphite
_diffrn_radiation_probe x-ray
_diffrn_radiation_type MoK\a
_diffrn_radiation_wavelength 0.71073
_diffrn_reflns_av_R_equivalents 0.2325
_diffrn_reflns_av_unetI/netI 0.2019
_diffrn_reflns_Laue_measured_fraction_full 0.953
_diffrn_reflns_Laue_measured_fraction_max 0.912
_diffrn_reflns_limit_h_max 34
_diffrn_reflns_limit_h_min -32
_diffrn_reflns_limit_k_max 18
_diffrn_reflns_limit_k_min -18
_diffrn_reflns_limit_l_max 35
_diffrn_reflns_limit_l_min -36
_diffrn_reflns_number 55600
_diffrn_reflns_point_group_measured_fraction_full 0.953
_diffrn_reflns_point_group_measured_fraction_max 0.912
_diffrn_reflns_theta_full 25.242
_diffrn_reflns_theta_max 25.754
_diffrn_reflns_theta_min 1.472
_diffrn_source_type 'fine-focus sealed tube'
_diffrn_standards_number 0
_exptl_absorpt_coefficient_mu 0.589
_exptl_absorpt_correction_T_max 0.7453
_exptl_absorpt_correction_T_min 0.4751
_exptl_absorpt_correction_type multi-scan
_exptl_absorpt_process_details
;
SADABS-2014/3 (Bruker,2014) was used for absorption correction.
wR2(int) was 0.1637 before and 0.0736 after correction.
The Ratio of minimum to maximum transmission is 0.6375.
The \l/2 correction factor is 0.00150.
;
_exptl_crystal_colour yellow
_exptl_crystal_density_diffrn 1.284
_exptl_crystal_density_method 'not measured'
_exptl_crystal_description block
_exptl_crystal_F_000 4784
_exptl_crystal_size_max 0.2
_exptl_crystal_size_mid 0.12
_exptl_crystal_size_min 0.1
_refine_diff_density_max 1.011
_refine_diff_density_min -0.641
_refine_diff_density_rms 0.093
_refine_ls_extinction_method none
_refine_ls_goodness_of_fit_ref 1.009
_refine_ls_hydrogen_treatment mixed
_refine_ls_matrix_type full
_refine_ls_number_parameters 649
_refine_ls_number_reflns 10494
_refine_ls_number_restraints 127
_refine_ls_restrained_S_all 1.005
_refine_ls_R_factor_all 0.2172
_refine_ls_R_factor_gt 0.1072
_refine_ls_shift/su_max 0.000
_refine_ls_shift/su_mean 0.000
_refine_ls_structure_factor_coef Fsqd
_refine_ls_weighting_details 'w=1/[\s^2^(Fo^2^)+(0.1307P)^2^] where P=(Fo^2^+2Fc^2^)/3'
_refine_ls_weighting_scheme calc
_refine_ls_wR_factor_gt 0.2486
_refine_ls_wR_factor_ref 0.2854
_reflns_Friedel_coverage 0.000
_reflns_number_gt 4466
_reflns_number_total 10494
_reflns_threshold_expression 'I > 2\s(I)'
_cod_data_source_file ic6b00316_si_002.cif
_cod_data_source_block 4Mercapto
_cod_original_sg_symbol_H-M C2/c
_cod_database_code 4347538
_shelxl_version_number 2014-3
_shelx_space_group_comment
;
The symmetry employed for this shelxl refinement is uniquely defined
by the following loop, which should always be used as a source of
symmetry information in preference to the above space-group names.
They are only intended as comments.
;
_shelx_estimated_absorpt_t_max 0.943
_shelx_estimated_absorpt_t_min 0.891
_olex2_refinement_description
;
1. Fixed Uiso
 At 1.2 times of:
  All C(H) groups, All C(H,H) groups
 At 1.5 times of:
  All C(H,H,H) groups
2. Restrained distances
 C43A-C42A \\sim C43B-C42B
 with sigma of 0.02
 N10B-C42B \\sim N10A-C42A
 with sigma of 0.02
 C35B-C34B \\sim C35A-C34A
 with sigma of 0.02
 N9-C35B \\sim N9-C35A \\sim N10B-C35B \\sim N10A-C35A
 with sigma of 0.02
 F2A-B1A \\sim F2B-B1B
 with sigma of 0.02
 F1B-B1B \\sim F1A-B1A
 with sigma of 0.02
 F4A-B1A \\sim F4B-B1B
 with sigma of 0.02
 F3A-B1A \\sim F3B-B1B
 with sigma of 0.02
 N1B-C13B \\sim N1A-C13A
 with sigma of 0.02
 C14-C13B \\sim C14-C13A
 with sigma of 0.02
 N1B-C2B \\sim N6B-C23B \\sim N1A-C2A \\sim N6A-C23A
 with sigma of 0.02
 C23B-C1B \\sim C2B-C1B \\sim C2A-C1A \\sim C23A-C1A
 with sigma of 0.02
 F6A-B2 \\sim F6B-B2 \\sim F8A-B2 \\sim F8B-B2 \\sim F7A-B2 \\sim F7B-B2 \\sim
F5B-B2 \\sim F5A-B2
 with sigma of 0.02
 N3B-C10B \\sim N3A-C10A \\sim N2B-C5B \\sim N2A-C5A
 with sigma of 0.02
 C9A-C10A \\sim C9B-C10B \\sim C9A-C8A \\sim C9B-C8B \\sim C8B-C7B \\sim
C8A-C7A \\sim C7B-C6B \\sim C7A-
 C6A \\sim C6B-C5B \\sim C6A-C5A \\sim C5A-C10A \\sim C5B-C10B
 with sigma of 0.02
3. Uiso/Uaniso restraints and constraints
Uanis(C4B) = Uanis(C4A)
Uanis(C2B) = Uanis(C2A) = Uanis(C1A) = Uanis(C1B) = Uanis(C3A) = Uanis(C3B)
Uanis(C34B) = Uanis(C34A)
Uanis(C12B) = Uanis(C12A) = Uanis(C11B) = Uanis(C11A)
Uanis(N7) = Uanis(N6A) = Uanis(N6B) = Uanis(N1A) = Uanis(N1B) = Uanis(N2A) =
Uanis(N2B) = Uanis(N3A) = Uanis(N3B) = Uanis(C5A) = Uanis(C5B) = Uanis(C10A) =
Uanis(C10B)
Uanis(C42A) = Uanis(C43A)
Uanis(N9) = Uanis(N10A) = Uanis(N10B) = Uanis(C42A) = Uanis(C42B) = Uanis(C43A)
= Uanis(C43B)
Uanis(C35B) = Uanis(C35A)
Uanis(C25) = Uanis(C24B) = Uanis(C24A)
Uanis(C33A) = Uanis(C32A)
Uanis(C25) = Uanis(C32A) = Uanis(C32B) = Uanis(C33B) = Uanis(C33A)
Uanis(C34A) = Uanis(C34B) = Uanis(C35A) = Uanis(C35B)
Uanis(C22B) = Uanis(C21A) = Uanis(C21B) = Uanis(C22A)
Uanis(F1A) = Uanis(F1B) = Uanis(F2A) = Uanis(F2B) = Uanis(F3A) = Uanis(F3B) =
Uanis(F4A) = Uanis(F4B) = Uanis(B1B) = Uanis(B1A)
Uanis(C14) = Uanis(C13B) = Uanis(C13A)
Uanis(C23B) = Uanis(C23A)
Uanis(F8B) = Uanis(F8A)
Uanis(F5B) = Uanis(F5A)
Uanis(F7B) = Uanis(F7A)
Uanis(B2) = Uanis(F8A) = Uanis(F6A) = Uanis(F6B)
Uanis(C8B) = Uanis(C7B) = Uanis(C6B) = Uanis(C9B) = Uanis(C8A) = Uanis(C7A) =
Uanis(C6A) = Uanis(C9A)
4. Others
 Sof(C1B)=Sof(H1B)=Sof(C2B)=Sof(H2BA)=Sof(H2BB)=Sof(C3B)=Sof(H3BA)=Sof(H3BB)=
 Sof(C4B)=Sof(C5B)=Sof(C6B)=Sof(H6B)=Sof(C7B)=Sof(H7B)=Sof(C8B)=Sof(H8B)=
 Sof(C9B)=Sof(H9B)=Sof(C10B)=Sof(C11B)=Sof(H11C)=Sof(H11D)=Sof(C12B)=Sof(H12D)=
 Sof(H12E)=Sof(H12F)=Sof(C13B)=Sof(H13C)=Sof(H13D)=Sof(C21B)=Sof(H21C)=
 Sof(H21D)=Sof(C22B)=Sof(H22D)=Sof(H22E)=Sof(H22F)=Sof(C23B)=Sof(H23C)=
 Sof(H23D)=Sof(C24B)=Sof(H24C)=Sof(H24D)=Sof(C32B)=Sof(H32C)=Sof(H32D)=
 Sof(C33B)=Sof(H33D)=Sof(H33E)=Sof(H33F)=Sof(C34B)=Sof(H34C)=Sof(H34D)=
 Sof(C35B)=Sof(C42B)=Sof(H42C)=Sof(H42D)=Sof(C43B)=Sof(H43D)=Sof(H43E)=
 Sof(H43F)=Sof(N1B)=Sof(N2B)=Sof(N3B)=Sof(N6B)=Sof(N10B)=1-FVAR(1)
 Sof(C1A)=Sof(H1A)=Sof(C2A)=Sof(H2AA)=Sof(H2AB)=Sof(C3A)=Sof(H3AA)=Sof(H3AB)=
 Sof(C4A)=Sof(C5A)=Sof(C6A)=Sof(H6A)=Sof(C7A)=Sof(H7A)=Sof(C8A)=Sof(H8A)=
 Sof(C9A)=Sof(H9A)=Sof(C10A)=Sof(C11A)=Sof(H11A)=Sof(H11B)=Sof(C12A)=Sof(H12A)=
 Sof(H12B)=Sof(H12C)=Sof(C13A)=Sof(H13A)=Sof(H13B)=Sof(C21A)=Sof(H21A)=
 Sof(H21B)=Sof(C22A)=Sof(H22A)=Sof(H22B)=Sof(H22C)=Sof(C23A)=Sof(H23A)=
 Sof(H23B)=Sof(C24A)=Sof(H24A)=Sof(H24B)=Sof(C32A)=Sof(H32A)=Sof(H32B)=
 Sof(C33A)=Sof(H33A)=Sof(H33B)=Sof(H33C)=Sof(C34A)=Sof(H34A)=Sof(H34B)=
 Sof(C35A)=Sof(C42A)=Sof(H42A)=Sof(H42B)=Sof(C43A)=Sof(H43A)=Sof(H43B)=
 Sof(H43C)=Sof(N1A)=Sof(N2A)=Sof(N3A)=Sof(N6A)=Sof(N10A)=FVAR(1)
 Sof(B1B)=Sof(F1B)=Sof(F2B)=Sof(F3B)=Sof(F4B)=1-FVAR(2)
 Sof(B1A)=Sof(F1A)=Sof(F2A)=Sof(F3A)=Sof(F4A)=FVAR(2)
 Sof(F5B)=Sof(F6B)=Sof(F7B)=Sof(F8B)=1-FVAR(3)
 Sof(F5A)=Sof(F6A)=Sof(F7A)=Sof(F8A)=FVAR(3)
5.a Ternary CH refined with riding coordinates:
 C1A(H1A), C1B(H1B)
5.b Secondary CH2 refined with riding coordinates:
 C2A(H2AA,H2AB), C2B(H2BA,H2BB), C3A(H3AA,H3AB), C3B(H3BA,H3BB), C11A(H11A,
 H11B), C11B(H11C,H11D), C13A(H13A,H13B), C13B(H13C,H13D), C21A(H21A,H21B),
 C21B(H21C,H21D), C23A(H23A,H23B), C23B(H23C,H23D), C24A(H24A,H24B), C24B(H24C,
 H24D), C32A(H32A,H32B), C32B(H32C,H32D), C34A(H34A,H34B), C34B(H34C,H34D),
 C42A(H42A,H42B), C42B(H42C,H42D)
5.c Aromatic/amide H refined with riding coordinates:
 C6A(H6A), C6B(H6B), C7A(H7A), C7B(H7B), C8A(H8A), C8B(H8B), C9A(H9A),
 C9B(H9B), C16(H16), C17(H17), C18(H18), C19(H19), C27(H27), C28(H28), C29(H29),
  C30(H30), C37(H37), C38(H38), C39(H39), C40(H40), C46(H46), C47(H47),
 C49(H49), C50(H50)
5.d Idealised Me refined as rotating group:
 C12A(H12A,H12B,H12C), C12B(H12D,H12E,H12F), C22A(H22A,H22B,H22C), C22B(H22D,
 H22E,H22F), C33A(H33A,H33B,H33C), C33B(H33D,H33E,H33F), C43A(H43A,H43B,H43C),
 C43B(H43D,H43E,H43F)
;
_olex2_submission_special_instructions 'No special instructions were received'

loop_
_space_group_symop_operation_xyz
'x, y, z'
'-x, y, -z+1/2'
'x+1/2, y+1/2, z'
'-x+1/2, y+1/2, -z+1/2'
'-x, -y, -z'
'x, -y, z-1/2'
'-x+1/2, -y+1/2, -z'
'x+1/2, -y+1/2, z-1/2'

loop_
_atom_site_label
_atom_site_type_symbol
_atom_site_fract_x
_atom_site_fract_y
_atom_site_fract_z
_atom_site_U_iso_or_equiv
_atom_site_adp_type
_atom_site_occupancy
_atom_site_site_symmetry_order
_atom_site_calc_flag
_atom_site_refinement_flags_posn
_atom_site_refinement_flags_occupancy
_atom_site_disorder_assembly
_atom_site_disorder_group
H1 H 0.574(2) 0.017(4) 0.680(2) 0.033(17) Uiso 1 1 d . . . .
C1A C 0.3177(17) 0.6063(18) 0.5398(8) 0.0465(19) Uani 0.340(5) 1 d . P A 1
H1A H 0.2845 0.5862 0.5401 0.056 Uiso 0.340(5) 1 calc R P A 1
C1B C 0.3203(8) 0.6090(10) 0.5274(4) 0.0465(19) Uani 0.660(5) 1 d . P A 2
H1B H 0.3452 0.6504 0.5223 0.056 Uiso 0.660(5) 1 calc R P A 2
C2A C 0.3094(10) 0.6177(13) 0.4878(8) 0.0465(19) Uani 0.340(5) 1 d . P A 1
H2AA H 0.3376 0.6529 0.4855 0.056 Uiso 0.340(5) 1 calc R P A 1
H2AB H 0.2785 0.6529 0.4727 0.056 Uiso 0.340(5) 1 calc R P A 1
C2B C 0.2834(4) 0.5843(8) 0.4780(4) 0.0465(19) Uani 0.660(5) 1 d . P A 2
H2BA H 0.2548 0.5522 0.4816 0.056 Uiso 0.660(5) 1 calc R P A 2
H2BB H 0.2702 0.6385 0.4591 0.056 Uiso 0.660(5) 1 calc R P A 2
C3A C 0.2530(8) 0.5033(14) 0.4411(9) 0.0465(19) Uani 0.340(5) 1 d . P A 1
H3AA H 0.2342 0.5234 0.4076 0.056 Uiso 0.340(5) 1 calc R P A 1
H3AB H 0.2351 0.5233 0.4622 0.056 Uiso 0.340(5) 1 calc R P A 1
C3B C 0.2694(4) 0.4775(7) 0.4122(5) 0.0465(19) Uani 0.660(5) 1 d . P A 2
H3BA H 0.2764 0.4821 0.3820 0.056 Uiso 0.660(5) 1 calc R P A 2
H3BB H 0.2355 0.5016 0.4061 0.056 Uiso 0.660(5) 1 calc R P A 2
C4A C 0.2598(17) 0.399(3) 0.4433(18) 0.055(5) Uani 0.340(5) 1 d . P A 1
C4B C 0.2721(7) 0.3835(14) 0.4279(8) 0.055(5) Uani 0.660(5) 1 d . P A 2
C5A C 0.2849(8) 0.2717(13) 0.4722(9) 0.0444(10) Uani 0.340(5) 1 d . P A 1
C5B C 0.2959(4) 0.2597(8) 0.4661(5) 0.0444(10) Uani 0.660(5) 1 d . P A 2
C6A C 0.3118(18) 0.1950(18) 0.4926(19) 0.073(2) Uani 0.340(5) 1 d . P A 1
H6A H 0.3423 0.1996 0.5196 0.087 Uiso 0.340(5) 1 calc R P A 1
C6B C 0.3208(10) 0.1954(11) 0.5005(10) 0.073(2) Uani 0.660(5) 1 d . P A 2
H6B H 0.3473 0.2094 0.5299 0.087 Uiso 0.660(5) 1 calc R P A 2
C7A C 0.2941(15) 0.112(2) 0.4735(13) 0.073(2) Uani 0.340(5) 1 d . P A 1
H7A H 0.3140 0.0607 0.4851 0.087 Uiso 0.340(5) 1 calc R P A 1
C7B C 0.3035(7) 0.1097(12) 0.4881(6) 0.073(2) Uani 0.660(5) 1 d . P A 2
H7B H 0.3195 0.0627 0.5092 0.087 Uiso 0.660(5) 1 calc R P A 2
C8A C 0.2465(11) 0.1057(19) 0.4369(14) 0.073(2) Uani 0.340(5) 1 d . P A 1
H8A H 0.2322 0.0489 0.4277 0.087 Uiso 0.340(5) 1 calc R P A 1
C8B C 0.2631(6) 0.0913(10) 0.4453(6) 0.073(2) Uani 0.660(5) 1 d . P A 2
H8B H 0.2548 0.0313 0.4369 0.087 Uiso 0.660(5) 1 calc R P A 2
C9A C 0.2195(12) 0.1793(13) 0.4135(13) 0.073(2) Uani 0.340(5) 1 d . P A 1
H9A H 0.1896 0.1746 0.3857 0.087 Uiso 0.340(5) 1 calc R P A 1
C9B C 0.2347(6) 0.1561(7) 0.4143(7) 0.073(2) Uani 0.660(5) 1 d . P A 2
H9B H 0.2047 0.1435 0.3878 0.087 Uiso 0.660(5) 1 calc R P A 2
C10A C 0.2393(8) 0.2602(12) 0.4335(8) 0.0444(10) Uani 0.340(5) 1 d . P A 1
C10B C 0.2539(4) 0.2414(7) 0.4254(4) 0.0444(10) Uani 0.660(5) 1 d . P A 2
C11A C 0.1830(13) 0.361(3) 0.3624(14) 0.072(4) Uani 0.340(5) 1 d . P A 1
H11A H 0.1928 0.4106 0.3459 0.086 Uiso 0.340(5) 1 calc R P A 1
H11B H 0.1770 0.3074 0.3420 0.086 Uiso 0.340(5) 1 calc R P A 1
C11B C 0.2001(5) 0.3338(12) 0.3553(7) 0.072(4) Uani 0.660(5) 1 d . P A 2
H11C H 0.2002 0.2841 0.3337 0.086 Uiso 0.660(5) 1 calc R P A 2
H11D H 0.2059 0.3889 0.3402 0.086 Uiso 0.660(5) 1 calc R P A 2
C12A C 0.1422(11) 0.382(2) 0.3749(14) 0.072(4) Uani 0.340(5) 1 d . P A 1
H12A H 0.1161 0.4093 0.3472 0.108 Uiso 0.340(5) 1 calc GR P A 1
H12B H 0.1527 0.4230 0.4022 0.108 Uiso 0.340(5) 1 calc GR P A 1
H12C H 0.1290 0.3279 0.3840 0.108 Uiso 0.340(5) 1 calc GR P A 1
C12B C 0.1488(6) 0.3385(11) 0.3608(6) 0.072(4) Uani 0.660(5) 1 d . P A 2
H12D H 0.1259 0.3754 0.3351 0.108 Uiso 0.660(5) 1 calc GR P A 2
H12E H 0.1529 0.3641 0.3923 0.108 Uiso 0.660(5) 1 calc GR P A 2
H12F H 0.1347 0.2790 0.3586 0.108 Uiso 0.660(5) 1 calc GR P A 2
C13A C 0.3272(7) 0.5456(18) 0.4226(10) 0.055(2) Uani 0.340(5) 1 d . P A 1
H13A H 0.3240 0.6081 0.4123 0.066 Uiso 0.340(5) 1 calc R P A 1
H13B H 0.3072 0.5102 0.3940 0.066 Uiso 0.340(5) 1 calc R P A 1
C13B C 0.3387(4) 0.5787(8) 0.4329(5) 0.055(2) Uani 0.660(5) 1 d . P A 2
H13C H 0.3505 0.6331 0.4522 0.066 Uiso 0.660(5) 1 calc R P A 2
H13D H 0.3202 0.5954 0.3988 0.066 Uiso 0.660(5) 1 calc R P A 2
C14 C 0.3831(3) 0.5185(5) 0.4369(3) 0.055(2) Uani 1 1 d . . . .
C15 C 0.4440(3) 0.4294(6) 0.4699(3) 0.053(2) Uani 1 1 d . . . .
C16 C 0.4781(3) 0.3670(5) 0.4971(3) 0.053(2) Uani 1 1 d . . . .
H16 H 0.4732 0.3380 0.5234 0.063 Uiso 1 1 calc R . . .
C17 C 0.5186(3) 0.3485(6) 0.4853(4) 0.066(3) Uani 1 1 d . . . .
H17 H 0.5419 0.3051 0.5032 0.079 Uiso 1 1 calc R . . .
C18 C 0.5270(4) 0.3924(7) 0.4466(4) 0.071(3) Uani 1 1 d . . . .
H18 H 0.5557 0.3778 0.4393 0.085 Uiso 1 1 calc R . . .
C19 C 0.4949(4) 0.4545(7) 0.4198(3) 0.067(3) Uani 1 1 d . . . .
H19 H 0.5005 0.4837 0.3940 0.081 Uiso 1 1 calc R . . .
C20 C 0.4534(4) 0.4737(6) 0.4318(4) 0.067(3) Uani 1 1 d . . . .
C21A C 0.4075(15) 0.611(2) 0.3730(14) 0.055(4) Uani 0.340(5) 1 d . P A 1
H21A H 0.4345 0.6041 0.3598 0.066 Uiso 0.340(5) 1 calc R P A 1
H21B H 0.3752 0.6043 0.3457 0.066 Uiso 0.340(5) 1 calc R P A 1
C21B C 0.4029(8) 0.5788(8) 0.3679(7) 0.055(4) Uani 0.660(5) 1 d . P A 2
H21C H 0.3674 0.5703 0.3466 0.066 Uiso 0.660(5) 1 calc R P A 2
H21D H 0.4241 0.5553 0.3508 0.066 Uiso 0.660(5) 1 calc R P A 2
C22A C 0.4099(16) 0.699(2) 0.3900(13) 0.055(4) Uani 0.340(5) 1 d . P A 1
H22A H 0.4006 0.7399 0.3626 0.082 Uiso 0.340(5) 1 calc GR P A 1
H22B H 0.4441 0.7119 0.4121 0.082 Uiso 0.340(5) 1 calc GR P A 1
H22C H 0.3866 0.7059 0.4071 0.082 Uiso 0.340(5) 1 calc GR P A 1
C22B C 0.4129(7) 0.6754(10) 0.3767(6) 0.055(4) Uani 0.660(5) 1 d . P A 2
H22D H 0.4107 0.7044 0.3465 0.082 Uiso 0.660(5) 1 calc GR P A 2
H22E H 0.4467 0.6839 0.4010 0.082 Uiso 0.660(5) 1 calc GR P A 2
H22F H 0.3881 0.7011 0.3885 0.082 Uiso 0.660(5) 1 calc GR P A 2
C23A C 0.3300(9) 0.6866(14) 0.5713(7) 0.046(3) Uani 0.340(5) 1 d . P A 1
H23A H 0.3609 0.7136 0.5700 0.055 Uiso 0.340(5) 1 calc R P A 1
H23B H 0.3025 0.7300 0.5581 0.055 Uiso 0.340(5) 1 calc R P A 1
C23B C 0.2969(4) 0.6562(8) 0.5584(4) 0.046(3) Uani 0.660(5) 1 d . P A 2
H23C H 0.2829 0.7132 0.5432 0.055 Uiso 0.660(5) 1 calc R P A 2
H23D H 0.2689 0.6202 0.5605 0.055 Uiso 0.660(5) 1 calc R P A 2
C24A C 0.2916(10) 0.6539(19) 0.6290(12) 0.0579(17) Uani 0.340(5) 1 d . P A 1
H24A H 0.2656 0.6305 0.5993 0.069 Uiso 0.340(5) 1 calc R P A 1
H24B H 0.2789 0.7078 0.6394 0.069 Uiso 0.340(5) 1 calc R P A 1
C24B C 0.3082(5) 0.6772(10) 0.6443(6) 0.0579(17) Uani 0.660(5) 1 d . P A 2
H24C H 0.2732 0.6981 0.6281 0.069 Uiso 0.660(5) 1 calc R P A 2
H24D H 0.3261 0.7204 0.6697 0.069 Uiso 0.660(5) 1 calc R P A 2
C25 C 0.3077(3) 0.5871(6) 0.6676(3) 0.0579(17) Uani 1 1 d . . . .
C26 C 0.3345(3) 0.4590(5) 0.6982(3) 0.050(2) Uani 1 1 d . . . .
C27 C 0.3585(3) 0.3773(6) 0.7119(4) 0.061(3) Uani 1 1 d . . . .
H27 H 0.3834 0.3584 0.7000 0.074 Uiso 1 1 calc R . . .
C28 C 0.3447(3) 0.3246(6) 0.7434(3) 0.061(3) Uani 1 1 d . . . .
H28 H 0.3598 0.2683 0.7525 0.073 Uiso 1 1 calc R . . .
C29 C 0.3097(3) 0.3530(6) 0.7613(3) 0.058(2) Uani 1 1 d . . . .
H29 H 0.3011 0.3154 0.7827 0.070 Uiso 1 1 calc R . . .
C30 C 0.2862(3) 0.4332(7) 0.7500(4) 0.069(3) Uani 1 1 d . . . .
H30 H 0.2622 0.4522 0.7631 0.083 Uiso 1 1 calc R . . .
C31 C 0.2998(3) 0.4853(6) 0.7180(3) 0.053(2) Uani 1 1 d . . . .
C32A C 0.2563(10) 0.634(2) 0.7171(13) 0.0579(17) Uani 0.340(5) 1 d . P A 1
H32A H 0.2678 0.6949 0.7140 0.069 Uiso 0.340(5) 1 calc R P A 1
H32B H 0.2625 0.6226 0.7515 0.069 Uiso 0.340(5) 1 calc R P A 1
C32B C 0.2424(5) 0.6203(12) 0.7047(7) 0.0579(17) Uani 0.660(5) 1 d . P A 2
H32C H 0.2460 0.6832 0.6975 0.069 Uiso 0.660(5) 1 calc R P A 2
H32D H 0.2452 0.6159 0.7389 0.069 Uiso 0.660(5) 1 calc R P A 2
C33A C 0.1980(11) 0.6231(18) 0.6849(12) 0.0579(17) Uani 0.340(5) 1 d . P A 1
H33A H 0.1934 0.6252 0.6505 0.087 Uiso 0.340(5) 1 calc GR P A 1
H33B H 0.1789 0.6710 0.6922 0.087 Uiso 0.340(5) 1 calc GR P A 1
H33C H 0.1860 0.5663 0.6922 0.087 Uiso 0.340(5) 1 calc GR P A 1
C33B C 0.1924(5) 0.5875(9) 0.6727(6) 0.0579(17) Uani 0.660(5) 1 d . P A 2
H33D H 0.1899 0.5911 0.6389 0.087 Uiso 0.660(5) 1 calc GR P A 2
H33E H 0.1661 0.6238 0.6772 0.087 Uiso 0.660(5) 1 calc GR P A 2
H33F H 0.1884 0.5261 0.6808 0.087 Uiso 0.660(5) 1 calc GR P A 2
C34A C 0.3689(7) 0.7410(15) 0.6519(10) 0.049(3) Uani 0.340(5) 1 d . P A 1
H34A H 0.3606 0.7487 0.6812 0.059 Uiso 0.340(5) 1 calc R P A 1
H34B H 0.3607 0.7968 0.6334 0.059 Uiso 0.340(5) 1 calc R P A 1
C34B C 0.3651(4) 0.7489(7) 0.6093(5) 0.049(3) Uani 0.660(5) 1 d . P A 2
H34C H 0.3530 0.8007 0.6221 0.059 Uiso 0.660(5) 1 calc R P A 2
H34D H 0.3644 0.7633 0.5765 0.059 Uiso 0.660(5) 1 calc R P A 2
C35A C 0.4233(7) 0.7239(11) 0.6667(10) 0.049(3) Uani 0.340(5) 1 d . P A 1
C35B C 0.4173(4) 0.7253(7) 0.6419(5) 0.049(3) Uani 0.660(5) 1 d . P A 2
C36 C 0.4871(3) 0.6496(6) 0.6812(3) 0.048(2) Uani 1 1 d . . . .
C37 C 0.5233(3) 0.5833(7) 0.6993(3) 0.063(3) Uani 1 1 d . . . .
H37 H 0.5145 0.5226 0.6971 0.075 Uiso 1 1 calc R . . .
C38 C 0.5720(4) 0.6107(8) 0.7204(4) 0.093(4) Uani 1 1 d . . . .
H38 H 0.5978 0.5681 0.7331 0.112 Uiso 1 1 calc R . . .
C39 C 0.5850(4) 0.7029(8) 0.7236(5) 0.105(4) Uani 1 1 d . . . .
H39 H 0.6193 0.7193 0.7375 0.126 Uiso 1 1 calc R . . .
C40 C 0.5504(4) 0.7662(7) 0.7079(5) 0.098(4) Uani 1 1 d . . . .
H40 H 0.5591 0.8269 0.7117 0.117 Uiso 1 1 calc R . . .
C41 C 0.5014(3) 0.7392(7) 0.6858(4) 0.076(3) Uani 1 1 d . . . .
C42A C 0.4577(13) 0.8751(15) 0.6490(11) 0.0744(19) Uani 0.340(5) 1 d . P A 1
H42A H 0.4886 0.8838 0.6421 0.089 Uiso 0.340(5) 1 calc R P A 1
H42B H 0.4282 0.8761 0.6184 0.089 Uiso 0.340(5) 1 calc R P A 1
C42B C 0.4528(6) 0.8780(9) 0.6800(6) 0.0744(19) Uani 0.660(5) 1 d . P A 2
H42C H 0.4224 0.8878 0.6879 0.089 Uiso 0.660(5) 1 calc R P A 2
H42D H 0.4837 0.8970 0.7066 0.089 Uiso 0.660(5) 1 calc R P A 2
C43A C 0.4531(10) 0.9415(18) 0.6837(11) 0.0744(19) Uani 0.340(5) 1 d . P A 1
H43A H 0.4811 0.9832 0.6917 0.112 Uiso 0.340(5) 1 calc GR P A 1
H43B H 0.4538 0.9118 0.7133 0.112 Uiso 0.340(5) 1 calc GR P A 1
H43C H 0.4214 0.9735 0.6692 0.112 Uiso 0.340(5) 1 calc GR P A 1
C43B C 0.4486(6) 0.9075(10) 0.6313(6) 0.0744(19) Uani 0.660(5) 1 d . P A 2
H43D H 0.4173 0.8850 0.6073 0.112 Uiso 0.660(5) 1 calc GR P A 2
H43E H 0.4771 0.8849 0.6240 0.112 Uiso 0.660(5) 1 calc GR P A 2
H43F H 0.4485 0.9721 0.6302 0.112 Uiso 0.660(5) 1 calc GR P A 2
C44 C 0.4283(3) 0.3684(5) 0.6117(3) 0.041(2) Uani 1 1 d . . . .
C45 C 0.4637(3) 0.2964(5) 0.6372(3) 0.042(2) Uani 1 1 d . . . .
C46 C 0.4938(3) 0.3044(6) 0.6852(3) 0.051(2) Uani 1 1 d . . . .
H46 H 0.4922 0.3563 0.7025 0.061 Uiso 1 1 calc R . . .
C47 C 0.5269(3) 0.2364(6) 0.7085(3) 0.052(2) Uani 1 1 d . . . .
H47 H 0.5474 0.2422 0.7417 0.062 Uiso 1 1 calc R . . .
C48 C 0.5299(3) 0.1607(5) 0.6835(3) 0.052(2) Uani 1 1 d . . . .
C49 C 0.4995(3) 0.1528(6) 0.6352(4) 0.064(3) Uani 1 1 d . . . .
H49 H 0.5010 0.1010 0.6178 0.077 Uiso 1 1 calc R . . .
C50 C 0.4668(3) 0.2204(5) 0.6121(3) 0.056(2) Uani 1 1 d . . . .
H50 H 0.4463 0.2147 0.5789 0.067 Uiso 1 1 calc R . . .
N1A N 0.3048(14) 0.5360(17) 0.4586(12) 0.0444(10) Uani 0.340(5) 1 d . P A 1
N1B N 0.3074(7) 0.5276(9) 0.4515(6) 0.0444(10) Uani 0.660(5) 1 d . P A 2
N2A N 0.2954(8) 0.3629(13) 0.4800(9) 0.0444(10) Uani 0.340(5) 1 d . P A 1
N2B N 0.3051(4) 0.3514(7) 0.4681(4) 0.0444(10) Uani 0.660(5) 1 d . P A 2
N3A N 0.2231(7) 0.3444(11) 0.4151(7) 0.0444(10) Uani 0.340(5) 1 d . P A 1
N3B N 0.2398(4) 0.3219(6) 0.4009(4) 0.0444(10) Uani 0.660(5) 1 d . P A 2
N4 N 0.3992(2) 0.4619(4) 0.4732(2) 0.0476(17) Uani 1 1 d . . . .
N5 N 0.4127(3) 0.5295(5) 0.4119(3) 0.063(2) Uani 1 1 d . . . .
N6A N 0.3373(11) 0.6699(19) 0.6221(7) 0.0444(10) Uani 0.340(5) 1 d . P A 1
N6B N 0.3336(5) 0.6723(10) 0.6074(4) 0.0444(10) Uani 0.660(5) 1 d . P A 2
N7 N 0.3399(2) 0.5224(4) 0.6672(2) 0.0444(10) Uani 1 1 d . . . .
N8 N 0.2833(2) 0.5677(5) 0.6976(3) 0.057(2) Uani 1 1 d . . . .
N9 N 0.4360(3) 0.6436(5) 0.6570(3) 0.0744(19) Uani 1 1 d . . . .
N10A N 0.4599(10) 0.7857(14) 0.6787(10) 0.0744(19) Uani 0.340(5) 1 d . P A 1
N10B N 0.4559(5) 0.7844(8) 0.6578(5) 0.0744(19) Uani 0.660(5) 1 d . P A 2
O1 O 0.34844(17) 0.5339(3) 0.55483(19) 0.0440(14) Uani 1 1 d . . . .
O2 O 0.40066(19) 0.3573(3) 0.5684(2) 0.0488(15) Uani 1 1 d . . . .
O3 O 0.42620(19) 0.4352(3) 0.6366(2) 0.0487(14) Uani 1 1 d . . . .
S1 S 0.57396(10) 0.08083(18) 0.71521(11) 0.0809(9) Uani 1 1 d . . . .
Fe1 Fe 0.35647(4) 0.43761(7) 0.51398(4) 0.0439(4) Uani 1 1 d . . . .
Fe2 Fe 0.38315(4) 0.54584(7) 0.62595(5) 0.0469(4) Uani 1 1 d . . . .
B2 B 0.1875(4) 0.5910(6) 0.3051(4) 0.115(2) Uani 1 1 d . . . .
F5A F 0.170(10) 0.57(3) 0.341(7) 0.131(3) Uani 0.442(11) 1 d . P B 1
F5B F 0.170(8) 0.58(2) 0.341(5) 0.131(3) Uani 0.558(11) 1 d . P B 2
F6A F 0.1425(6) 0.6069(11) 0.2679(6) 0.115(2) Uani 0.442(11) 1 d . P B 1
F6B F 0.1667(6) 0.6573(8) 0.2739(5) 0.115(2) Uani 0.558(11) 1 d . P B 2
F7A F 0.2075(16) 0.518(2) 0.293(3) 0.093(7) Uani 0.442(11) 1 d . P B 1
F7B F 0.1898(11) 0.5107(19) 0.286(2) 0.093(7) Uani 0.558(11) 1 d . P B 2
F8A F 0.2256(6) 0.6514(10) 0.3181(8) 0.115(2) Uani 0.442(11) 1 d . P B 1
F8B F 0.2339(5) 0.6250(8) 0.3325(6) 0.115(2) Uani 0.558(11) 1 d . P B 2
B1A B 0.6560(8) 0.1647(14) 0.5303(9) 0.1169(19) Uani 0.655(7) 1 d . P C 1
F1A F 0.6703(4) 0.0851(7) 0.5573(5) 0.1169(19) Uani 0.655(7) 1 d . P C 1
F2A F 0.6872(4) 0.2165(7) 0.5663(5) 0.1169(19) Uani 0.655(7) 1 d . P C 1
F3A F 0.6140(5) 0.1991(9) 0.5102(5) 0.1169(19) Uani 0.655(7) 1 d . P C 1
F4A F 0.6772(4) 0.1370(8) 0.4961(5) 0.1169(19) Uani 0.655(7) 1 d . P C 1
B1B B 0.6540(10) 0.156(2) 0.5164(13) 0.1169(19) Uani 0.345(7) 1 d . P C 2
F1B F 0.6386(8) 0.0909(13) 0.5448(9) 0.1169(19) Uani 0.345(7) 1 d . P C 2
F2B F 0.6999(7) 0.1965(14) 0.5240(9) 0.1169(19) Uani 0.345(7) 1 d . P C 2
F3B F 0.6199(10) 0.2114(17) 0.4923(11) 0.1169(19) Uani 0.345(7) 1 d . P C 2
F4B F 0.6521(8) 0.0979(14) 0.4764(9) 0.1169(19) Uani 0.345(7) 1 d . P C 2

loop_
_atom_site_aniso_label
_atom_site_aniso_U_11
_atom_site_aniso_U_22
_atom_site_aniso_U_33
_atom_site_aniso_U_23
_atom_site_aniso_U_13
_atom_site_aniso_U_12
C1A 0.035(4) 0.038(3) 0.045(5) -0.008(3) -0.010(4) 0.001(3)
C1B 0.035(4) 0.038(3) 0.045(5) -0.008(3) -0.010(4) 0.001(3)
C2A 0.035(4) 0.038(3) 0.045(5) -0.008(3) -0.010(4) 0.001(3)
C2B 0.035(4) 0.038(3) 0.045(5) -0.008(3) -0.010(4) 0.001(3)
C3A 0.035(4) 0.038(3) 0.045(5) -0.008(3) -0.010(4) 0.001(3)
C3B 0.035(4) 0.038(3) 0.045(5) -0.008(3) -0.010(4) 0.001(3)
C4A 0.040(12) 0.043(9) 0.067(16) 0.001(9) 0.000(7) -0.008(7)
C4B 0.040(12) 0.043(9) 0.067(16) 0.001(9) 0.000(7) -0.008(7)
C5A 0.034(2) 0.0392(18) 0.051(3) -0.0036(18) 0.0052(18) -0.0014(15)
C5B 0.034(2) 0.0392(18) 0.051(3) -0.0036(18) 0.0052(18) -0.0014(15)
C6A 0.063(7) 0.045(3) 0.082(6) 0.013(4) -0.007(5) -0.012(3)
C6B 0.063(7) 0.045(3) 0.082(6) 0.013(4) -0.007(5) -0.012(3)
C7A 0.063(7) 0.045(3) 0.082(6) 0.013(4) -0.007(5) -0.012(3)
C7B 0.063(7) 0.045(3) 0.082(6) 0.013(4) -0.007(5) -0.012(3)
C8A 0.063(7) 0.045(3) 0.082(6) 0.013(4) -0.007(5) -0.012(3)
C8B 0.063(7) 0.045(3) 0.082(6) 0.013(4) -0.007(5) -0.012(3)
C9A 0.063(7) 0.045(3) 0.082(6) 0.013(4) -0.007(5) -0.012(3)
C9B 0.063(7) 0.045(3) 0.082(6) 0.013(4) -0.007(5) -0.012(3)
C10A 0.034(2) 0.0392(18) 0.051(3) -0.0036(18) 0.0052(18) -0.0014(15)
C10B 0.034(2) 0.0392(18) 0.051(3) -0.0036(18) 0.0052(18) -0.0014(15)
C11A 0.045(7) 0.074(9) 0.078(8) -0.003(6) 0.001(6) 0.002(6)
C11B 0.045(7) 0.074(9) 0.078(8) -0.003(6) 0.001(6) 0.002(6)
C12A 0.045(7) 0.074(9) 0.078(8) -0.003(6) 0.001(6) 0.002(6)
C12B 0.045(7) 0.074(9) 0.078(8) -0.003(6) 0.001(6) 0.002(6)
C13A 0.052(4) 0.051(5) 0.049(5) 0.004(4) 0.004(4) 0.012(3)
C13B 0.052(4) 0.051(5) 0.049(5) 0.004(4) 0.004(4) 0.012(3)
C14 0.052(4) 0.051(5) 0.049(5) 0.004(4) 0.004(4) 0.012(3)
C15 0.061(6) 0.054(5) 0.045(6) 0.000(4) 0.019(5) -0.007(5)
C16 0.038(5) 0.051(5) 0.055(6) 0.003(4) 0.000(4) 0.005(4)
C17 0.051(6) 0.068(6) 0.071(7) -0.016(6) 0.015(5) -0.001(5)
C18 0.079(7) 0.077(7) 0.062(7) -0.017(6) 0.030(6) -0.004(6)
C19 0.079(7) 0.081(7) 0.044(6) -0.002(5) 0.025(6) 0.003(6)
C20 0.077(7) 0.062(6) 0.059(7) -0.014(5) 0.022(6) 0.007(5)
C21A 0.079(5) 0.039(10) 0.050(7) 0.001(7) 0.027(5) 0.012(6)
C21B 0.079(5) 0.039(10) 0.050(7) 0.001(7) 0.027(5) 0.012(6)
C22A 0.079(5) 0.039(10) 0.050(7) 0.001(7) 0.027(5) 0.012(6)
C22B 0.079(5) 0.039(10) 0.050(7) 0.001(7) 0.027(5) 0.012(6)
C23A 0.030(7) 0.045(7) 0.047(7) -0.004(6) -0.005(6) 0.014(5)
C23B 0.030(7) 0.045(7) 0.047(7) -0.004(6) -0.005(6) 0.014(5)
C24A 0.044(4) 0.062(4) 0.064(5) -0.007(3) 0.016(3) 0.011(3)
C24B 0.044(4) 0.062(4) 0.064(5) -0.007(3) 0.016(3) 0.011(3)
C25 0.044(4) 0.062(4) 0.064(5) -0.007(3) 0.016(3) 0.011(3)
C26 0.042(5) 0.050(5) 0.053(6) -0.016(5) 0.012(4) 0.001(4)
C27 0.059(6) 0.050(5) 0.072(7) -0.007(5) 0.020(5) 0.006(5)
C28 0.064(6) 0.040(5) 0.069(7) -0.007(5) 0.013(5) -0.011(4)
C29 0.050(6) 0.053(6) 0.061(6) -0.005(5) 0.008(5) -0.018(5)
C30 0.053(6) 0.078(7) 0.070(7) -0.002(6) 0.013(5) -0.020(5)
C31 0.044(5) 0.052(5) 0.058(6) -0.009(5) 0.015(5) -0.005(4)
C32A 0.044(4) 0.062(4) 0.064(5) -0.007(3) 0.016(3) 0.011(3)
C32B 0.044(4) 0.062(4) 0.064(5) -0.007(3) 0.016(3) 0.011(3)
C33A 0.044(4) 0.062(4) 0.064(5) -0.007(3) 0.016(3) 0.011(3)
C33B 0.044(4) 0.062(4) 0.064(5) -0.007(3) 0.016(3) 0.011(3)
C34A 0.035(4) 0.043(4) 0.058(7) -0.016(5) 0.004(5) 0.002(3)
C34B 0.035(4) 0.043(4) 0.058(7) -0.016(5) 0.004(5) 0.002(3)
C35A 0.035(4) 0.043(4) 0.058(7) -0.016(5) 0.004(5) 0.002(3)
C35B 0.035(4) 0.043(4) 0.058(7) -0.016(5) 0.004(5) 0.002(3)
C36 0.041(5) 0.071(6) 0.033(5) -0.015(4) 0.016(4) -0.004(4)
C37 0.051(6) 0.080(7) 0.041(6) -0.008(5) -0.001(5) -0.003(5)
C38 0.059(7) 0.115(10) 0.071(8) -0.005(7) -0.017(6) 0.021(7)
C39 0.053(7) 0.093(9) 0.137(12) -0.045(8) -0.005(7) -0.018(7)
C40 0.055(7) 0.072(7) 0.154(12) -0.037(8) 0.023(7) -0.010(6)
C41 0.031(5) 0.076(7) 0.114(9) -0.037(6) 0.019(6) -0.008(5)
C42A 0.052(3) 0.056(3) 0.114(6) -0.019(4) 0.030(4) -0.005(3)
C42B 0.052(3) 0.056(3) 0.114(6) -0.019(4) 0.030(4) -0.005(3)
C43A 0.052(3) 0.056(3) 0.114(6) -0.019(4) 0.030(4) -0.005(3)
C43B 0.052(3) 0.056(3) 0.114(6) -0.019(4) 0.030(4) -0.005(3)
C44 0.030(4) 0.040(5) 0.036(5) 0.007(4) -0.006(4) 0.014(3)
C45 0.037(4) 0.034(4) 0.055(6) 0.001(4) 0.016(4) -0.002(3)
C46 0.040(5) 0.064(6) 0.042(6) 0.011(4) 0.006(4) 0.012(4)
C47 0.034(5) 0.076(6) 0.036(5) 0.003(5) 0.002(4) 0.014(4)
C48 0.046(5) 0.044(5) 0.065(7) 0.012(5) 0.020(5) 0.011(4)
C49 0.067(6) 0.045(5) 0.066(7) -0.004(5) 0.008(5) -0.001(5)
C50 0.050(5) 0.041(5) 0.068(7) 0.005(5) 0.012(5) 0.010(4)
N1A 0.034(2) 0.0392(18) 0.051(3) -0.0036(18) 0.0052(18) -0.0014(15)
N1B 0.034(2) 0.0392(18) 0.051(3) -0.0036(18) 0.0052(18) -0.0014(15)
N2A 0.034(2) 0.0392(18) 0.051(3) -0.0036(18) 0.0052(18) -0.0014(15)
N2B 0.034(2) 0.0392(18) 0.051(3) -0.0036(18) 0.0052(18) -0.0014(15)
N3A 0.034(2) 0.0392(18) 0.051(3) -0.0036(18) 0.0052(18) -0.0014(15)
N3B 0.034(2) 0.0392(18) 0.051(3) -0.0036(18) 0.0052(18) -0.0014(15)
N4 0.046(4) 0.044(4) 0.041(4) 0.013(3) 0.002(3) 0.012(3)
N5 0.070(5) 0.080(5) 0.036(5) 0.012(4) 0.016(4) 0.022(4)
N6A 0.034(2) 0.0392(18) 0.051(3) -0.0036(18) 0.0052(18) -0.0014(15)
N6B 0.034(2) 0.0392(18) 0.051(3) -0.0036(18) 0.0052(18) -0.0014(15)
N7 0.034(2) 0.0392(18) 0.051(3) -0.0036(18) 0.0052(18) -0.0014(15)
N8 0.037(4) 0.062(5) 0.071(5) -0.012(4) 0.017(4) 0.005(3)
N9 0.052(3) 0.056(3) 0.114(6) -0.019(4) 0.030(4) -0.005(3)
N10A 0.052(3) 0.056(3) 0.114(6) -0.019(4) 0.030(4) -0.005(3)
N10B 0.052(3) 0.056(3) 0.114(6) -0.019(4) 0.030(4) -0.005(3)
O1 0.035(3) 0.032(3) 0.056(4) 0.002(3) 0.005(3) 0.007(2)
O2 0.045(3) 0.033(3) 0.057(4) -0.001(3) 0.004(3) 0.009(2)
O3 0.040(3) 0.048(3) 0.054(4) 0.000(3) 0.012(3) 0.013(3)
S1 0.0684(17) 0.0713(17) 0.094(2) 0.0292(16) 0.0196(16) 0.0264(14)
Fe1 0.0343(6) 0.0327(6) 0.0500(8) 0.0020(6) -0.0020(5) 0.0004(5)
Fe2 0.0351(6) 0.0370(6) 0.0647(9) -0.0060(6) 0.0136(6) 0.0041(5)
B2 0.150(6) 0.064(5) 0.110(6) 0.012(4) 0.021(4) 0.026(4)
F5A 0.144(7) 0.153(7) 0.119(6) 0.022(5) 0.077(5) 0.059(5)
F5B 0.144(7) 0.153(7) 0.119(6) 0.022(5) 0.077(5) 0.059(5)
F6A 0.150(6) 0.064(5) 0.110(6) 0.012(4) 0.021(4) 0.026(4)
F6B 0.150(6) 0.064(5) 0.110(6) 0.012(4) 0.021(4) 0.026(4)
F7A 0.10(2) 0.060(5) 0.150(18) -0.033(5) 0.08(2) -0.029(10)
F7B 0.10(2) 0.060(5) 0.150(18) -0.033(5) 0.08(2) -0.029(10)
F8A 0.150(6) 0.064(5) 0.110(6) 0.012(4) 0.021(4) 0.026(4)
F8B 0.150(6) 0.064(5) 0.110(6) 0.012(4) 0.021(4) 0.026(4)
B1A 0.075(3) 0.097(3) 0.158(6) 0.012(3) 0.017(4) 0.003(3)
F1A 0.075(3) 0.097(3) 0.158(6) 0.012(3) 0.017(4) 0.003(3)
F2A 0.075(3) 0.097(3) 0.158(6) 0.012(3) 0.017(4) 0.003(3)
F3A 0.075(3) 0.097(3) 0.158(6) 0.012(3) 0.017(4) 0.003(3)
F4A 0.075(3) 0.097(3) 0.158(6) 0.012(3) 0.017(4) 0.003(3)
B1B 0.075(3) 0.097(3) 0.158(6) 0.012(3) 0.017(4) 0.003(3)
F1B 0.075(3) 0.097(3) 0.158(6) 0.012(3) 0.017(4) 0.003(3)
F2B 0.075(3) 0.097(3) 0.158(6) 0.012(3) 0.017(4) 0.003(3)
F3B 0.075(3) 0.097(3) 0.158(6) 0.012(3) 0.017(4) 0.003(3)
F4B 0.075(3) 0.097(3) 0.158(6) 0.012(3) 0.017(4) 0.003(3)

loop_
_atom_type_symbol
_atom_type_description
_atom_type_scat_dispersion_real
_atom_type_scat_dispersion_imag
_atom_type_scat_source
C C 0.0033 0.0016 'International Tables Vol C Tables 4.2.6.8 and 6.1.1.4'
H H 0.0000 0.0000 'International Tables Vol C Tables 4.2.6.8 and 6.1.1.4'
N N 0.0061 0.0033 'International Tables Vol C Tables 4.2.6.8 and 6.1.1.4'
O O 0.0106 0.0060 'International Tables Vol C Tables 4.2.6.8 and 6.1.1.4'
B B 0.0013 0.0007 'International Tables Vol C Tables 4.2.6.8 and 6.1.1.4'
F F 0.0171 0.0103 'International Tables Vol C Tables 4.2.6.8 and 6.1.1.4'
S S 0.1246 0.1234 'International Tables Vol C Tables 4.2.6.8 and 6.1.1.4'
Fe Fe 0.3463 0.8444 'International Tables Vol C Tables 4.2.6.8 and 6.1.1.4'

loop_
_geom_angle_atom_site_label_1
_geom_angle_atom_site_label_2
_geom_angle_atom_site_label_3
_geom_angle
C2A C1A H1A 104.5
C2A C1A C23A 118(2)
C23A C1A H1A 104.5
O1 C1A H1A 104.5
O1 C1A C2A 106(2)
O1 C1A C23A 118(2)
C2B C1B H1B 107.2
C23B C1B H1B 107.2
C23B C1B C2B 113.7(14)
O1 C1B H1B 107.2
O1 C1B C2B 113.4(11)
O1 C1B C23B 107.8(10)
C1A C2A H2AA 108.0
C1A C2A H2AB 108.0
C1A C2A N1A 117(2)
H2AA C2A H2AB 107.3
N1A C2A H2AA 108.0
N1A C2A H2AB 108.0
C1B C2B H2BA 109.4
C1B C2B H2BB 109.4
H2BA C2B H2BB 108.0
N1B C2B C1B 111.2(12)
N1B C2B H2BA 109.4
N1B C2B H2BB 109.4
H3AA C3A H3AB 109.1
C4A C3A H3AA 111.1
C4A C3A H3AB 111.1
N1A C3A H3AA 111.1
N1A C3A H3AB 111.1
N1A C3A C4A 103(2)
H3BA C3B H3BB 108.5
C4B C3B H3BA 110.2
C4B C3B H3BB 110.2
N1B C3B H3BA 110.2
N1B C3B H3BB 110.2
N1B C3B C4B 107.8(13)
N2A C4A C3A 120(3)
N2A C4A N3A 117(4)
N3A C4A C3A 121(4)
N2B C4B C3B 125.0(16)
N2B C4B N3B 113.1(17)
N3B C4B C3B 121.9(17)
C6A C5A N2A 133(2)
C10A C5A C6A 117(2)
C10A C5A N2A 109.5(18)
C6B C5B N2B 128.0(12)
C10B C5B C6B 123.0(12)
C10B C5B N2B 108.8(10)
C5A C6A H6A 119.7
C7A C6A C5A 121(3)
C7A C6A H6A 119.7
C5B C6B H6B 122.6
C7B C6B C5B 114.8(15)
C7B C6B H6B 122.6
C6A C7A H7A 120.6
C6A C7A C8A 119(3)
C8A C7A H7A 120.6
C6B C7B H7B 119.3
C6B C7B C8B 121.5(14)
C8B C7B H7B 119.3
C7A C8A H8A 118.7
C9A C8A C7A 123(3)
C9A C8A H8A 118.7
C7B C8B H8B 118.3
C9B C8B C7B 123.4(14)
C9B C8B H8B 118.3
C8A C9A H9A 122.3
C10A C9A C8A 115(2)
C10A C9A H9A 122.3
C8B C9B H9B 122.8
C8B C9B C10B 114.4(12)
C10B C9B H9B 122.8
C9A C10A C5A 125(2)
C9A C10A N3A 127.8(19)
N3A C10A C5A 106.5(17)
C5B C10B C9B 122.2(11)
C5B C10B N3B 105.9(9)
C9B C10B N3B 131.9(10)
H11A C11A H11B 109.7
C12A C11A H11A 112.1
C12A C11A H11B 112.1
C12A C11A N3A 98(3)
N3A C11A H11A 112.1
N3A C11A H11B 112.1
H11C C11B H11D 108.0
C12B C11B H11C 109.4
C12B C11B H11D 109.4
N3B C11B H11C 109.4
N3B C11B H11D 109.4
N3B C11B C12B 111.3(14)
C11A C12A H12A 109.5
C11A C12A H12B 109.5
C11A C12A H12C 109.5
H12A C12A H12B 109.5
H12A C12A H12C 109.5
H12B C12A H12C 109.5
C11B C12B H12D 109.5
C11B C12B H12E 109.5
C11B C12B H12F 109.5
H12D C12B H12E 109.5
H12D C12B H12F 109.5
H12E C12B H12F 109.5
H13A C13A H13B 107.2
C14 C13A H13A 107.9
C14 C13A H13B 107.9
N1A C13A H13A 107.9
N1A C13A H13B 107.9
N1A C13A C14 118(2)
H13C C13B H13D 108.8
C14 C13B H13C 110.7
C14 C13B H13D 110.7
N1B C13B H13C 110.7
N1B C13B H13D 110.7
N1B C13B C14 105.4(10)
N4 C14 C13A 114.3(13)
N4 C14 C13B 118.9(10)
N5 C14 C13A 128.1(12)
N5 C14 C13B 124.2(9)
N5 C14 N4 115.8(8)
C16 C15 C20 119.2(9)
C16 C15 N4 131.5(8)
N4 C15 C20 109.2(8)
C15 C16 H16 120.8
C17 C16 C15 118.5(9)
C17 C16 H16 120.8
C16 C17 H17 119.2
C16 C17 C18 121.6(10)
C18 C17 H17 119.2
C17 C18 H18 119.3
C19 C18 C17 121.5(10)
C19 C18 H18 119.3
C18 C19 H19 121.4
C18 C19 C20 117.2(10)
C20 C19 H19 121.4
C19 C20 C15 122.1(9)
N5 C20 C15 104.7(8)
N5 C20 C19 133.1(10)
H21A C21A H21B 107.1
C22A C21A H21A 107.8
C22A C21A H21B 107.8
C22A C21A N5 118(3)
N5 C21A H21A 107.8
N5 C21A H21B 107.8
H21C C21B H21D 107.8
C22B C21B H21C 109.1
C22B C21B H21D 109.1
N5 C21B H21C 109.1
N5 C21B H21D 109.1
N5 C21B C22B 112.7(13)
C21A C22A H22A 109.5
C21A C22A H22B 109.5
C21A C22A H22C 109.5
H22A C22A H22B 109.5
H22A C22A H22C 109.5
H22B C22A H22C 109.5
C21B C22B H22D 109.5
C21B C22B H22E 109.5
C21B C22B H22F 109.5
H22D C22B H22E 109.5
H22D C22B H22F 109.5
H22E C22B H22F 109.5
C1A C23A H23A 108.6
C1A C23A H23B 108.6
H23A C23A H23B 107.6
N6A C23A C1A 115(2)
N6A C23A H23A 108.6
N6A C23A H23B 108.6
C1B C23B H23C 109.3
C1B C23B H23D 109.3
H23C C23B H23D 108.0
N6B C23B C1B 111.6(12)
N6B C23B H23C 109.3
N6B C23B H23D 109.3
H24A C24A H24B 109.4
C25 C24A H24A 111.6
C25 C24A H24B 111.6
N6A C24A H24A 111.6
N6A C24A H24B 111.6
N6A C24A C25 100.7(19)
H24C C24B H24D 108.0
C25 C24B H24C 109.3
C25 C24B H24D 109.3
N6B C24B H24C 109.3
N6B C24B H24D 109.3
N6B C24B C25 111.5(11)
N7 C25 C24A 120.9(14)
N7 C25 C24B 121.7(9)
N7 C25 N8 111.5(8)
N8 C25 C24A 125.0(13)
N8 C25 C24B 125.7(9)
C31 C26 C27 118.9(9)
N7 C26 C27 130.3(8)
N7 C26 C31 110.8(7)
C26 C27 H27 120.9
C28 C27 C26 118.2(9)
C28 C27 H27 120.9
C27 C28 H28 119.7
C29 C28 C27 120.7(9)
C29 C28 H28 119.7
C28 C29 H29 118.4
C28 C29 C30 123.2(9)
C30 C29 H29 118.4
C29 C30 H30 122.0
C29 C30 C31 115.9(9)
C31 C30 H30 122.0
C26 C31 C30 123.1(9)
C26 C31 N8 104.8(8)
N8 C31 C30 132.1(9)
H32A C32A H32B 108.8
C33A C32A H32A 110.7
C33A C32A H32B 110.7
N8 C32A H32A 110.7
N8 C32A H32B 110.7
N8 C32A C33A 105(2)
H32C C32B H32D 108.1
C33B C32B H32C 109.5
C33B C32B H32D 109.5
N8 C32B H32C 109.5
N8 C32B H32D 109.5
N8 C32B C33B 110.5(12)
C32A C33A H33A 109.5
C32A C33A H33B 109.5
C32A C33A H33C 109.5
H33A C33A H33B 109.5
H33A C33A H33C 109.5
H33B C33A H33C 109.5
C32B C33B H33D 109.5
C32B C33B H33E 109.5
C32B C33B H33F 109.5
H33D C33B H33E 109.5
H33D C33B H33F 109.5
H33E C33B H33F 109.5
H34A C34A H34B 107.7
C35A C34A H34A 108.9
C35A C34A H34B 108.9
N6A C34A H34A 108.9
N6A C34A H34B 108.9
N6A C34A C35A 113.5(19)
H34C C34B H34D 108.6
C35B C34B H34C 110.3
C35B C34B H34D 110.3
N6B C34B H34C 110.3
N6B C34B H34D 110.3
N6B C34B C35B 107.0(10)
N9 C35A C34A 115.9(15)
N9 C35A N10A 116.4(18)
N10A C35A C34A 126.0(19)
N9 C35B C34B 127.6(10)
N9 C35B N10B 108.2(10)
N10B C35B C34B 123.9(11)
C37 C36 C41 120.5(8)
N9 C36 C37 130.4(8)
N9 C36 C41 109.2(8)
C36 C37 H37 121.8
C38 C37 C36 116.3(9)
C38 C37 H37 121.8
C37 C38 H38 119.3
C37 C38 C39 121.4(10)
C39 C38 H38 119.3
C38 C39 H39 118.9
C40 C39 C38 122.2(10)
C40 C39 H39 118.9
C39 C40 H40 121.6
C39 C40 C41 116.8(10)
C41 C40 H40 121.6
C36 C41 N10B 103.6(8)
C40 C41 C36 122.7(9)
C40 C41 N10B 133.2(10)
N10A C41 C36 106.6(11)
N10A C41 C40 127.8(13)
H42A C42A H42B 109.4
C43A C42A H42A 111.6
C43A C42A H42B 111.6
C43A C42A N10A 101(2)
N10A C42A H42A 111.6
N10A C42A H42B 111.6
H42C C42B H42D 112.0
C43B C42B H42C 115.0
C43B C42B H42D 115.0
C43B C42B N10B 81.9(11)
N10B C42B H42C 115.0
N10B C42B H42D 115.0
C42A C43A H43A 109.5
C42A C43A H43B 109.5
C42A C43A H43C 109.5
H43A C43A H43B 109.5
H43A C43A H43C 109.5
H43B C43A H43C 109.5
C42B C43B H43D 109.5
C42B C43B H43E 109.5
C42B C43B H43F 109.5
H43D C43B H43E 109.5
H43D C43B H43F 109.5
H43E C43B H43F 109.5
O2 C44 C45 118.8(7)
O2 C44 O3 124.1(6)
O3 C44 C45 117.0(7)
C46 C45 C44 121.0(7)
C46 C45 C50 119.2(8)
C50 C45 C44 119.8(8)
C45 C46 H46 119.9
C45 C46 C47 120.2(8)
C47 C46 H46 119.9
C46 C47 H47 119.8
C48 C47 C46 120.4(8)
C48 C47 H47 119.8
C47 C48 S1 117.1(7)
C49 C48 C47 119.3(8)
C49 C48 S1 123.6(7)
C48 C49 H49 119.9
C48 C49 C50 120.2(9)
C50 C49 H49 119.9
C45 C50 H50 119.7
C49 C50 C45 120.7(9)
C49 C50 H50 119.7
C2A N1A Fe1 103(2)
C3A N1A C2A 111(2)
C3A N1A Fe1 109.7(18)
C13A N1A C2A 112(2)
C13A N1A C3A 116(3)
C13A N1A Fe1 104.5(19)
C2B N1B Fe1 100.2(9)
C3B N1B C2B 111.4(13)
C3B N1B Fe1 112.6(9)
C13B N1B C2B 111.4(12)
C13B N1B C3B 110.8(12)
C13B N1B Fe1 110.1(11)
C4A N2A C5A 102(3)
C4A N2A Fe1 117(2)
C5A N2A Fe1 136.3(16)
C4B N2B C5B 105.3(13)
C4B N2B Fe1 117.9(11)
C5B N2B Fe1 136.7(9)
C4A N3A C10A 104(2)
C4A N3A C11A 129(3)
C10A N3A C11A 123(2)
C4B N3B C10B 106.7(12)
C4B N3B C11B 127.6(14)
C10B N3B C11B 125.6(11)
C14 N4 C15 103.1(7)
C14 N4 Fe1 119.6(6)
C15 N4 Fe1 137.2(5)
C14 N5 C20 107.1(8)
C14 N5 C21A 124.8(16)
C14 N5 C21B 128.4(11)
C20 N5 C21A 126.8(16)
C20 N5 C21B 123.9(11)
C23A N6A C34A 108(2)
C23A N6A Fe2 93.3(16)
C24A N6A C23A 113(2)
C24A N6A C34A 116(2)
C24A N6A Fe2 113(2)
C34A N6A Fe2 111.0(17)
C23B N6B C24B 111.3(12)
C23B N6B Fe2 104.5(9)
C24B N6B Fe2 106.2(8)
C34B N6B C23B 112.3(11)
C34B N6B C24B 112.6(11)
C34B N6B Fe2 109.4(9)
C25 N7 C26 104.9(7)
C25 N7 Fe2 116.1(6)
C26 N7 Fe2 138.9(5)
C25 N8 C31 108.0(7)
C25 N8 C32A 124.5(17)
C25 N8 C32B 126.7(11)
C31 N8 C32A 124.9(17)
C31 N8 C32B 125.1(11)
C35A N9 C36 98.5(11)
C35A N9 Fe2 122.4(10)
C35B N9 C36 109.1(8)
C35B N9 Fe2 111.6(7)
C36 N9 Fe2 137.9(6)
C35A N10A C42A 125(3)
C41 N10A C35A 103.6(17)
C41 N10A C42A 113(2)
C35B N10B C41 109.5(10)
C35B N10B C42B 124.9(12)
C41 N10B C42B 111.4(11)
C1A O1 Fe1 126.7(9)
C1A O1 Fe2 106.6(9)
C1B O1 Fe1 113.5(5)
C1B O1 Fe2 118.9(5)
Fe1 O1 Fe2 126.7(2)
C44 O2 Fe1 135.1(5)
C44 O3 Fe2 136.2(5)
C48 S1 H1 105(2)
N2A Fe1 N1A 78.0(10)
N2A Fe1 N4 113.6(7)
N2A Fe1 O2 103.6(7)
N2B Fe1 N1B 76.5(5)
N4 Fe1 N1A 80.1(6)
N4 Fe1 N1B 74.8(4)
N4 Fe1 N2B 99.1(4)
N4 Fe1 O2 104.1(2)
O1 Fe1 N1A 76.8(5)
O1 Fe1 N1B 83.4(3)
O1 Fe1 N2A 116.8(6)
O1 Fe1 N2B 131.5(3)
O1 Fe1 N4 117.5(2)
O1 Fe1 O2 97.5(2)
O2 Fe1 N1A 174.1(5)
O2 Fe1 N1B 178.9(3)
O2 Fe1 N2B 103.3(4)
N7 Fe2 N6A 73.2(7)
N7 Fe2 N6B 80.6(4)
N7 Fe2 N9 110.9(3)
N9 Fe2 N6A 75.3(7)
N9 Fe2 N6B 78.4(4)
O1 Fe2 N6A 88.1(5)
O1 Fe2 N6B 78.3(3)
O1 Fe2 N7 116.0(2)
O1 Fe2 N9 122.5(3)
O1 Fe2 O3 97.5(2)
O3 Fe2 N6A 174.3(5)
O3 Fe2 N6B 175.4(3)
O3 Fe2 N7 103.1(2)
O3 Fe2 N9 102.5(3)
F5A B2 F6A 99(10)
F5A B2 F8A 113(10)
F5B B2 F8B 99(10)
F6B B2 F5B 118(10)
F6B B2 F7B 117(3)
F6B B2 F8B 102.5(11)
F7A B2 F5A 112(10)
F7A B2 F6A 107(3)
F7A B2 F8A 104.7(18)
F7B B2 F5B 105(10)
F7B B2 F8B 113.6(18)
F8A B2 F6A 121.6(12)
F2A B1A F1A 94.3(15)
F2A B1A F4A 113.7(18)
F3A B1A F1A 131(2)
F3A B1A F2A 112.2(19)
F3A B1A F4A 112(2)
F4A B1A F1A 92.3(15)
F2B B1B F1B 132(3)
F2B B1B F4B 99(2)
F3B B1B F1B 116(2)
F3B B1B F2B 107(3)
F3B B1B F4B 98(3)
F4B B1B F1B 97(2)

loop_
_geom_bond_atom_site_label_1
_geom_bond_atom_site_label_2
_geom_bond_distance
C1A H1A 1.0000
C1A C2A 1.487(18)
C1A C23A 1.497(19)
C1A O1 1.38(3)
C1B H1B 1.0000
C1B C2B 1.510(15)
C1B C23B 1.504(15)
C1B O1 1.460(16)
C2A H2AA 0.9900
C2A H2AB 0.9900
C2A N1A 1.489(17)
C2B H2BA 0.9900
C2B H2BB 0.9900
C2B N1B 1.491(13)
C3A H3AA 0.9900
C3A H3AB 0.9900
C3A C4A 1.60(5)
C3A N1A 1.47(4)
C3B H3BA 0.9900
C3B H3BB 0.9900
C3B C4B 1.49(2)
C3B N1B 1.481(19)
C4A N2A 1.31(5)
C4A N3A 1.36(5)
C4B N2B 1.32(3)
C4B N3B 1.35(2)
C5A C6A 1.404(15)
C5A C10A 1.401(14)
C5A N2A 1.416(15)
C5B C6B 1.403(12)
C5B C10B 1.386(11)
C5B N2B 1.412(11)
C6A H6A 0.9500
C6A C7A 1.398(14)
C6B H6B 0.9500
C6B C7B 1.390(12)
C7A H7A 0.9500
C7A C8A 1.402(14)
C7B H7B 0.9500
C7B C8B 1.401(12)
C8A H8A 0.9500
C8A C9A 1.392(14)
C8B H8B 0.9500
C8B C9B 1.389(12)
C9A H9A 0.9500
C9A C10A 1.390(14)
C9B H9B 0.9500
C9B C10B 1.397(11)
C10A N3A 1.398(15)
C10B N3B 1.403(11)
C11A H11A 0.9900
C11A H11B 0.9900
C11A C12A 1.38(4)
C11A N3A 1.59(4)
C11B H11C 0.9900
C11B H11D 0.9900
C11B C12B 1.54(2)
C11B N3B 1.427(19)
C12A H12A 0.9800
C12A H12B 0.9800
C12A H12C 0.9800
C12B H12D 0.9800
C12B H12E 0.9800
C12B H12F 0.9800
C13A H13A 0.9900
C13A H13B 0.9900
C13A C14 1.554(17)
C13A N1A 1.443(18)
C13B H13C 0.9900
C13B H13D 0.9900
C13B C14 1.533(13)
C13B N1B 1.440(13)
C14 N4 1.322(10)
C14 N5 1.323(11)
C15 C16 1.387(11)
C15 C20 1.424(12)
C15 N4 1.410(10)
C16 H16 0.9500
C16 C17 1.357(12)
C17 H17 0.9500
C17 C18 1.423(13)
C18 H18 0.9500
C18 C19 1.351(13)
C19 H19 0.9500
C19 C20 1.390(13)
C20 N5 1.386(11)
C21A H21A 0.9900
C21A H21B 0.9900
C21A C22A 1.41(3)
C21A N5 1.67(3)
C21B H21C 0.9900
C21B H21D 0.9900
C21B C22B 1.498(18)
C21B N5 1.442(18)
C22A H22A 0.9800
C22A H22B 0.9800
C22A H22C 0.9800
C22B H22D 0.9800
C22B H22E 0.9800
C22B H22F 0.9800
C23A H23A 0.9900
C23A H23B 0.9900
C23A N6A 1.468(17)
C23B H23C 0.9900
C23B H23D 0.9900
C23B N6B 1.473(13)
C24A H24A 0.9900
C24A H24B 0.9900
C24A C25 1.47(3)
C24A N6A 1.42(4)
C24B H24C 0.9900
C24B H24D 0.9900
C24B C25 1.534(18)
C24B N6B 1.52(2)
C25 N7 1.348(10)
C25 N8 1.350(11)
C26 C27 1.402(11)
C26 C31 1.385(11)
C26 N7 1.379(10)
C27 H27 0.9500
C27 C28 1.393(12)
C28 H28 0.9500
C28 C29 1.365(12)
C29 H29 0.9500
C29 C30 1.370(12)
C30 H30 0.9500
C30 C31 1.396(12)
C31 N8 1.392(10)
C32A H32A 0.9900
C32A H32B 0.9900
C32A C33A 1.60(4)
C32A N8 1.51(3)
C32B H32C 0.9900
C32B H32D 0.9900
C32B C33B 1.486(18)
C32B N8 1.495(18)
C33A H33A 0.9800
C33A H33B 0.9800
C33A H33C 0.9800
C33B H33D 0.9800
C33B H33E 0.9800
C33B H33F 0.9800
C34A H34A 0.9900
C34A H34B 0.9900
C34A C35A 1.480(19)
C34A N6A 1.47(3)
C34B H34C 0.9900
C34B H34D 0.9900
C34B C35B 1.498(14)
C34B N6B 1.458(18)
C35A N9 1.332(14)
C35A N10A 1.352(15)
C35B N9 1.358(11)
C35B N10B 1.366(11)
C36 C37 1.403(12)
C36 C41 1.409(12)
C36 N9 1.378(10)
C37 H37 0.9500
C37 C38 1.368(13)
C38 H38 0.9500
C38 C39 1.440(15)
C39 H39 0.9500
C39 C40 1.335(14)
C40 H40 0.9500
C40 C41 1.376(13)
C41 N10A 1.33(3)
C41 N10B 1.437(17)
C42A H42A 0.9900
C42A H42B 0.9900
C42A C43A 1.48(2)
C42A N10A 1.60(2)
C42B H42C 0.9900
C42B H42D 0.9900
C42B C43B 1.478(17)
C42B N10B 1.580(15)
C43A H43A 0.9800
C43A H43B 0.9800
C43A H43C 0.9800
C43B H43D 0.9800
C43B H43E 0.9800
C43B H43F 0.9800
C44 C45 1.494(10)
C44 O2 1.251(9)
C44 O3 1.268(9)
C45 C46 1.377(11)
C45 C50 1.392(11)
C46 H46 0.9500
C46 C47 1.400(10)
C47 H47 0.9500
C47 C48 1.387(11)
C48 C49 1.386(12)
C48 S1 1.755(8)
C49 H49 0.9500
C49 C50 1.388(11)
C50 H50 0.9500
N1A Fe1 2.31(4)
N1B Fe1 2.32(2)
N2A Fe1 2.02(2)
N2B Fe1 2.065(11)
N4 Fe1 2.046(7)
N6A Fe2 2.27(3)
N6B Fe2 2.328(15)
N7 Fe2 2.065(7)
N9 Fe2 2.078(7)
O1 Fe1 1.965(5)
O1 Fe2 1.988(5)
O2 Fe1 2.050(5)
O3 Fe2 2.036(5)
S1 H1 1.43(6)
B2 F5A 1.365(14)
B2 F5B 1.365(13)
B2 F6A 1.380(12)
B2 F6B 1.350(11)
B2 F7A 1.358(14)
B2 F7B 1.357(13)
B2 F8A 1.369(13)
B2 F8B 1.378(12)
B1A F1A 1.42(2)
B1A F2A 1.36(2)
B1A F3A 1.245(18)
B1A F4A 1.42(2)
B1B F1B 1.47(2)
B1B F2B 1.39(2)
B1B F3B 1.28(2)
B1B F4B 1.47(3)

loop_
_geom_torsion_atom_site_label_1
_geom_torsion_atom_site_label_2
_geom_torsion_atom_site_label_3
_geom_torsion_atom_site_label_4
_geom_torsion
C1A C2A N1A C3A 85(4)
C1A C2A N1A C13A -144(3)
C1A C2A N1A Fe1 -32(3)
C1A C23A N6A C24A -74(3)
C1A C23A N6A C34A 156(3)
C1A C23A N6A Fe2 43(3)
C1B C2B N1B C3B 159.6(13)
C1B C2B N1B C13B -76.2(18)
C1B C2B N1B Fe1 40.2(14)
C1B C23B N6B C24B -152.5(13)
C1B C23B N6B C34B 80.2(16)
C1B C23B N6B Fe2 -38.2(14)
C2A C1A C23A N6A 180(3)
C2A C1A O1 C1B 14(6)
C2A C1A O1 Fe1 -24(4)
C2A C1A O1 Fe2 156(2)
C2B C1B C23B N6B 175.3(12)
C2B C1B O1 C1A -120(9)
C2B C1B O1 Fe1 27.7(17)
C2B C1B O1 Fe2 -162.1(9)
C3A C4A N2A C5A 172(3)
C3A C4A N2A Fe1 -27(4)
C3A C4A N3A C10A -170(3)
C3A C4A N3A C11A 32(5)
C3B C4B N2B C5B -175.8(14)
C3B C4B N2B Fe1 1.2(19)
C3B C4B N3B C10B 178.3(13)
C3B C4B N3B C11B 1(2)
C4A C3A N1A C2A -144(3)
C4A C3A N1A C13A 87(3)
C4A C3A N1A Fe1 -31(3)
C4B C3B N1B C2B -106.7(14)
C4B C3B N1B C13B 128.7(13)
C4B C3B N1B Fe1 4.9(13)
C5A C6A C7A C8A -6(8)
C5A C10A N3A C4A 1(3)
C5A C10A N3A C11A 160(2)
C5B C6B C7B C8B -2(4)
C5B C10B N3B C4B -1.7(14)
C5B C10B N3B C11B 175.8(13)
C6A C5A C10A C9A -1(5)
C6A C5A C10A N3A -172(4)
C6A C5A N2A C4A 168(5)
C6A C5A N2A Fe1 13(6)
C6A C7A C8A C9A 10(7)
C6B C5B C10B C9B -4(3)
C6B C5B C10B N3B 179(2)
C6B C5B N2B C4B -179(2)
C6B C5B N2B Fe1 4(3)
C6B C7B C8B C9B -6(4)
C7A C8A C9A C10A -9(6)
C7B C8B C9B C10B 9(3)
C8A C9A C10A C5A 5(5)
C8A C9A C10A N3A 173(3)
C8B C9B C10B C5B -4(2)
C8B C9B C10B N3B 172.5(16)
C9A C10A N3A C4A -170(3)
C9A C10A N3A C11A -10(4)
C9B C10B N3B C4B -178.9(17)
C9B C10B N3B C11B -1(2)
C10A C5A C6A C7A 2(7)
C10A C5A N2A C4A -7(3)
C10A C5A N2A Fe1 -161.5(19)
C10B C5B C6B C7B 7(4)
C10B C5B N2B C4B -5.0(15)
C10B C5B N2B Fe1 178.9(9)
C12A C11A N3A C4A -101(4)
C12A C11A N3A C10A 105(3)
C12B C11B N3B C4B -102.2(18)
C12B C11B N3B C10B 80.8(18)
C13A C14 N4 C15 163.8(13)
C13A C14 N4 Fe1 -12.6(14)
C13A C14 N5 C20 -162.9(15)
C13A C14 N5 C21A 30(2)
C13A C14 N5 C21B 9(2)
C13B C14 N4 C15 -170.9(9)
C13B C14 N4 Fe1 12.7(11)
C13B C14 N5 C20 168.9(9)
C13B C14 N5 C21A 2(2)
C13B C14 N5 C21B -19.7(17)
C14 C13A N1A C2A 91(3)
C14 C13A N1A C3A -140(2)
C14 C13A N1A Fe1 -19(3)
C14 C13B N1B C2B 144.7(13)
C14 C13B N1B C3B -90.8(14)
C14 C13B N1B Fe1 34.5(12)
C15 C16 C17 C18 1.1(13)
C15 C20 N5 C14 0.6(10)
C15 C20 N5 C21A 167.6(18)
C15 C20 N5 C21B -171.3(10)
C16 C15 C20 C19 2.0(13)
C16 C15 C20 N5 179.2(8)
C16 C15 N4 C14 -178.8(9)
C16 C15 N4 Fe1 -3.4(15)
C16 C17 C18 C19 -0.1(14)
C17 C18 C19 C20 0.1(14)
C18 C19 C20 C15 -1.0(14)
C18 C19 C20 N5 -177.3(10)
C19 C20 N5 C14 177.4(10)
C19 C20 N5 C21A -16(2)
C19 C20 N5 C21B 5.5(17)
C20 C15 C16 C17 -2.0(12)
C20 C15 N4 C14 2.9(9)
C20 C15 N4 Fe1 178.3(6)
C22A C21A N5 C14 57(3)
C22A C21A N5 C20 -108(3)
C22A C21A N5 C21B 165(9)
C22B C21B N5 C14 82.5(17)
C22B C21B N5 C20 -107.4(14)
C22B C21B N5 C21A -2(6)
C23A C1A C2A N1A 171(3)
C23A C1A O1 C1B -120(10)
C23A C1A O1 Fe1 -158.0(17)
C23A C1A O1 Fe2 22(3)
C23B C1B C2B N1B -172.5(13)
C23B C1B O1 C1A 7(7)
C23B C1B O1 Fe1 154.6(9)
C23B C1B O1 Fe2 -35.2(16)
C24A C25 N7 C26 -162.0(14)
C24A C25 N7 Fe2 20.8(16)
C24A C25 N8 C31 161.4(15)
C24A C25 N8 C32A -36(2)
C24A C25 N8 C32B -13.6(19)
C24B C25 N7 C26 169.7(9)
C24B C25 N7 Fe2 -7.5(12)
C24B C25 N8 C31 -168.9(10)
C24B C25 N8 C32A -6.5(19)
C24B C25 N8 C32B 16.1(16)
C25 C24A N6A C23A 144(2)
C25 C24A N6A C34A -90(2)
C25 C24A N6A Fe2 40(2)
C25 C24B N6B C23B 93.0(14)
C25 C24B N6B C34B -139.9(11)
C25 C24B N6B Fe2 -20.2(12)
C26 C27 C28 C29 -1.6(13)
C26 C31 N8 C25 -0.1(9)
C26 C31 N8 C32A -162.4(14)
C26 C31 N8 C32B 175.0(9)
C27 C26 C31 C30 -1.9(13)
C27 C26 C31 N8 179.9(7)
C27 C26 N7 C25 -180.0(9)
C27 C26 N7 Fe2 -3.8(14)
C27 C28 C29 C30 0.0(14)
C28 C29 C30 C31 0.7(13)
C29 C30 C31 C26 0.3(13)
C29 C30 C31 N8 178.0(9)
C30 C31 N8 C25 -178.1(9)
C30 C31 N8 C32A 19.6(18)
C30 C31 N8 C32B -2.9(15)
C31 C26 C27 C28 2.5(12)
C31 C26 N7 C25 -0.7(9)
C31 C26 N7 Fe2 175.5(6)
C33A C32A N8 C25 101(2)
C33A C32A N8 C31 -99(2)
C33A C32A N8 C32B -2(5)
C33B C32B N8 C25 93.8(15)
C33B C32B N8 C31 -80.4(16)
C33B C32B N8 C32A -176(8)
C34A C35A N9 C35B 74(3)
C34A C35A N9 C36 -172(2)
C34A C35A N9 Fe2 -3(3)
C34A C35A N10A C41 -176(3)
C34A C35A N10A C42A -45(4)
C34B C35B N9 C35A -115(3)
C34B C35B N9 C36 172.0(13)
C34B C35B N9 Fe2 3.1(18)
C34B C35B N10B C41 -176.3(13)
C34B C35B N10B C42B 48(2)
C35A C34A N6A C23A -87(3)
C35A C34A N6A C24A 146(3)
C35A C34A N6A Fe2 14(3)
C35B C34B N6B C23B -139.6(12)
C35B C34B N6B C24B 93.9(13)
C35B C34B N6B Fe2 -24.0(12)
C36 C37 C38 C39 0.1(16)
C36 C41 N10A C35A -5(2)
C36 C41 N10A C42A -142.1(17)
C36 C41 N10B C35B 5.0(14)
C36 C41 N10B C42B 147.2(10)
C37 C36 C41 C40 -0.1(16)
C37 C36 C41 N10A -162.4(15)
C37 C36 C41 N10B 172.7(9)
C37 C36 N9 C35A 157.8(16)
C37 C36 N9 C35B -173.4(10)
C37 C36 N9 Fe2 -8.8(16)
C37 C38 C39 C40 2(2)
C38 C39 C40 C41 -3(2)
C39 C40 C41 C36 2.4(19)
C39 C40 C41 N10A 161(2)
C39 C40 C41 N10B -168.1(14)
C40 C41 N10A C35A -165.8(19)
C40 C41 N10A C42A 57(3)
C40 C41 N10B C35B 176.7(14)
C40 C41 N10B C42B -41(2)
C41 C36 C37 C38 -1.1(13)
C41 C36 N9 C35A -23.3(16)
C41 C36 N9 C35B 5.5(12)
C41 C36 N9 Fe2 170.1(8)
C43A C42A N10A C35A 111(3)
C43A C42A N10A C41 -122(2)
C43B C42B N10B C35B -102.3(16)
C43B C42B N10B C41 122.5(12)
C44 C45 C46 C47 -179.8(7)
C44 C45 C50 C49 179.8(8)
C45 C44 O2 Fe1 -166.7(5)
C45 C44 O3 Fe2 -173.1(5)
C45 C46 C47 C48 0.6(12)
C46 C45 C50 C49 0.6(12)
C46 C47 C48 C49 -0.6(13)
C46 C47 C48 S1 177.9(6)
C47 C48 C49 C50 0.6(13)
C48 C49 C50 C45 -0.6(13)
C50 C45 C46 C47 -0.6(12)
N1A C3A C4A N2A 40(4)
N1A C3A C4A N3A -156(3)
N1A C13A C14 C13B -84(4)
N1A C13A C14 N4 23(3)
N1A C13A C14 N5 -172.7(16)
N1B C3B C4B N2B -4(2)
N1B C3B C4B N3B 175.8(13)
N1B C13B C14 C13A 52(3)
N1B C13B C14 N4 -32.9(14)
N1B C13B C14 N5 159.9(11)
N2A C4A N3A C10A -6(4)
N2A C4A N3A C11A -164(3)
N2A C5A C6A C7A -172(4)
N2A C5A C10A C9A 174(3)
N2A C5A C10A N3A 4(3)
N2B C4B N3B C10B -1.6(16)
N2B C4B N3B C11B -179.0(13)
N2B C5B C6B C7B -179.5(18)
N2B C5B C10B C9B -178.3(14)
N2B C5B C10B N3B 4.1(14)
N3A C4A N2A C5A 8(4)
N3A C4A N2A Fe1 168(2)
N3B C4B N2B C5B 4.1(16)
N3B C4B N2B Fe1 -179.0(9)
N4 C14 N5 C20 1.3(11)
N4 C14 N5 C21A -166.0(17)
N4 C14 N5 C21B 172.7(10)
N4 C15 C16 C17 179.8(8)
N4 C15 C20 C19 -179.4(8)
N4 C15 C20 N5 -2.2(9)
N5 C14 N4 C15 -2.6(10)
N5 C14 N4 Fe1 -179.0(6)
N6A C24A C25 C24B 59(3)
N6A C24A C25 N7 -41(2)
N6A C24A C25 N8 159.4(15)
N6A C34A C35A N9 -9(4)
N6A C34A C35A N10A 156(3)
N6B C24B C25 C24A -75(4)
N6B C24B C25 N7 20.3(15)
N6B C24B C25 N8 -172.3(9)
N6B C34B C35B N9 16.1(19)
N6B C34B C35B N10B -170.5(13)
N7 C25 N8 C31 -0.3(10)
N7 C25 N8 C32A 162.1(14)
N7 C25 N8 C32B -175.3(9)
N7 C26 C27 C28 -178.3(8)
N7 C26 C31 C30 178.7(8)
N7 C26 C31 N8 0.5(9)
N8 C25 N7 C26 0.6(9)
N8 C25 N7 Fe2 -176.6(5)
N9 C35A N10A C41 -12(3)
N9 C35A N10A C42A 119(3)
N9 C35B N10B C41 -1.9(16)
N9 C35B N10B C42B -137.8(14)
N9 C36 C37 C38 177.6(10)
N9 C36 C41 C40 -179.1(11)
N9 C36 C41 N10A 18.6(17)
N9 C36 C41 N10B -6.3(12)
N10A C35A N9 C35B -92(4)
N10A C35A N9 C36 22(3)
N10A C35A N9 Fe2 -168.6(18)
N10A C41 N10B C35B -95(3)
N10A C41 N10B C42B 47(2)
N10B C35B N9 C35A 71(2)
N10B C35B N9 C36 -2.2(14)
N10B C35B N9 Fe2 -171.1(9)
N10B C41 N10A C35A 82(3)
N10B C41 N10A C42A -56(3)
O1 C1A_a C2A_a N1A_a 37(4)
O1 C1A C23A N6A -51(4)
O1 C1B C2B N1B -48.8(19)
O1 C1B C23B N6B 48.7(17)
O2 C44 C45 C46 -178.2(7)
O2 C44 C45 C50 2.6(12)
O2 C44 O3 Fe2 2.4(13)
O3 C44 C45 C46 -2.4(11)
O3 C44 C45 C50 178.4(7)
O3 C44 O2 Fe1 17.9(13)
S1 C48 C49 C50 -177.7(7)

loop_
_smtbx_masks_void_nr
_smtbx_masks_void_average_x
_smtbx_masks_void_average_y
_smtbx_masks_void_average_z
_smtbx_masks_void_volume
_smtbx_masks_void_count_electrons
1 0.000 0.500 0.500 507.4 164.2
2 0.000 0.500 0.000 507.4 164.2
3 0.500 0.000 0.500 507.4 164.2
4 0.500 0.000 1.000 507.4 164.2
